data_7227583
loop_
_publ_author_name
'Ridenour, J. August'
'Carter, Korey P.'
'Butcher, Ray J.'
'Cahill, Christopher L.'

_publ_section_title
;
 RE-p-halobenzoic acid--terpyridine complexes, Part II: structural
 diversity, supramolecular assembly, and luminescence properties in a
 series of p-bromobenzoic acid rare-earth hybrid materials
;
_journal_issue 8
_journal_name_full CrystEngComm
_journal_page_first 1172
_journal_paper_doi 10.1039/C6CE02355J
_journal_volume 19
_journal_year 2017
_chemical_formula_sum 'C36 H25 Br3 N3 O7 Tm'
_chemical_formula_weight 1020.25
_space_group_crystal_system triclinic
_space_group_IT_number 2
_space_group_name_Hall '-P 1'
_space_group_name_H-M_alt 'P -1'
_symmetry_cell_setting triclinic
_symmetry_Int_Tables_number 2
_symmetry_space_group_name_Hall '-P 1'
_symmetry_space_group_name_H-M 'P -1'
_atom_sites_solution_hydrogens mixed
_audit_creation_method SHELXL-2014/7
_audit_update_record
;
2016-11-03 deposited with the CCDC.
2017-01-30 downloaded from the CCDC.
;
_cell_angle_alpha 103.200(11)
_cell_angle_beta 92.670(10)
_cell_angle_gamma 92.750(10)
_cell_formula_units_Z 2
_cell_length_a 8.7712(2)
_cell_length_b 13.1735(4)
_cell_length_c 15.3367(4)
_cell_measurement_reflns_used 25715
_cell_measurement_temperature 293(2)
_cell_measurement_theta_max 58.202
_cell_measurement_theta_min 4.636
_cell_volume 1720.29(11)
_computing_cell_refinement 'SAINT, Bruker-AXS'
_computing_data_collection 'APEX, Bruker-AXS'
_computing_data_reduction 'SAINT, Bruker-AXS'
_computing_molecular_graphics 'WinGX (Farrugia, 2012)'
_computing_publication_material 'Crystal Maker (Palmer, 2009)'
_computing_structure_refinement 'SHELXL-2014/7 (Sheldrick, 2014)'
_computing_structure_solution 'Superflip (Chapuis, 2007)'
_diffrn_ambient_temperature 293(2)
_diffrn_measured_fraction_theta_full 1.000
_diffrn_measured_fraction_theta_max 0.915
_diffrn_measurement_device_type 'Bruker SMART APEXII'
_diffrn_measurement_method 'omega scans'
_diffrn_radiation_probe x-ray
_diffrn_radiation_type MoK\a
_diffrn_radiation_wavelength 0.71073
_diffrn_reflns_av_R_equivalents 0.0259
_diffrn_reflns_av_unetI/netI 0.0327
_diffrn_reflns_Laue_measured_fraction_full 1.000
_diffrn_reflns_Laue_measured_fraction_max 0.915
_diffrn_reflns_limit_h_max 12
_diffrn_reflns_limit_h_min -12
_diffrn_reflns_limit_k_max 18
_diffrn_reflns_limit_k_min -18
_diffrn_reflns_limit_l_max 21
_diffrn_reflns_limit_l_min -21
_diffrn_reflns_number 25714
_diffrn_reflns_point_group_measured_fraction_full 1.000
_diffrn_reflns_point_group_measured_fraction_max 0.915
_diffrn_reflns_theta_full 25.500
_diffrn_reflns_theta_max 30.576
_diffrn_reflns_theta_min 1.366
_diffrn_source 'fine-focus sealed tube'
_diffrn_source_type Siemens
_exptl_absorpt_coefficient_mu 6.117
_exptl_absorpt_correction_T_max 0.7461
_exptl_absorpt_correction_T_min 0.5546
_exptl_absorpt_correction_type multi-scan
_exptl_absorpt_process_details 'SADABS, G. Sheldrick (2015)'
_exptl_crystal_colour yellow
_exptl_crystal_density_diffrn 1.970
_exptl_crystal_description rod
_exptl_crystal_F_000 984
_exptl_crystal_recrystallization_method Hydrothermal
_exptl_crystal_size_max 0.255
_exptl_crystal_size_mid 0.199
_exptl_crystal_size_min 0.094
_refine_diff_density_max 0.891
_refine_diff_density_min -0.911
_refine_diff_density_rms 0.091
_refine_ls_extinction_method none
_refine_ls_goodness_of_fit_ref 0.830
_refine_ls_hydrogen_treatment mixed
_refine_ls_matrix_type full
_refine_ls_number_parameters 459
_refine_ls_number_reflns 9680
_refine_ls_number_restraints 0
_refine_ls_restrained_S_all 0.830
_refine_ls_R_factor_all 0.0337
_refine_ls_R_factor_gt 0.0260
_refine_ls_shift/su_max 0.002
_refine_ls_shift/su_mean 0.000
_refine_ls_structure_factor_coef Fsqd
_refine_ls_weighting_details 'w=1/[\s^2^(Fo^2^)+(0.0452P)^2^+1.3867P] where P=(Fo^2^+2Fc^2^)/3'
_refine_ls_weighting_scheme calc
_refine_ls_wR_factor_gt 0.0633
_refine_ls_wR_factor_ref 0.0680
_reflns_Friedel_coverage 0.000
_reflns_number_gt 8332
_reflns_number_total 9680
_reflns_threshold_expression 'I > 2\s(I)'
_cod_data_source_file c6ce02355j2.cif
_cod_data_source_block Complex_12
_cod_depositor_comments 'Adding full bibliography for 7227579--7227602.cif.'
_cod_original_cell_volume 1720.29(8)
_cod_database_code 7227583
_shelx_space_group_comment
;
The symmetry employed for this shelxl refinement is uniquely defined
by the following loop, which should always be used as a source of
symmetry information in preference to the above space-group names.
They are only intended as comments.
;

loop_
_space_group_symop_operation_xyz
'x, y, z'
'-x, -y, -z'

loop_
_atom_site_label
_atom_site_type_symbol
_atom_site_fract_x
_atom_site_fract_y
_atom_site_fract_z
_atom_site_U_iso_or_equiv
_atom_site_adp_type
_atom_site_occupancy
_atom_site_site_symmetry_order
_atom_site_calc_flag
_atom_site_refinement_flags_posn
_atom_site_refinement_flags_adp
Tm1 Tm 0.96589(2) 0.97447(2) 0.30337(2) 0.02439(4) Uani 1 1 d . .
Br1 Br 0.70656(4) 0.34654(2) -0.05280(2) 0.05375(9) Uani 1 1 d . .
Br2 Br 1.24797(7) 1.61065(3) 0.64043(4) 0.10125(18) Uani 1 1 d . .
Br3 Br 0.29767(5) 0.46496(3) 0.24644(3) 0.06699(11) Uani 1 1 d . .
O4 O 0.9472(2) 1.11763(14) 0.43952(11) 0.0342(4) Uani 1 1 d . .
O5 O 0.7938(2) 0.89546(14) 0.37386(12) 0.0379(4) Uani 1 1 d . .
O3 O 1.1143(2) 1.13749(14) 0.34207(11) 0.0355(4) Uani 1 1 d . .
O2 O 0.9993(2) 0.78860(14) 0.24815(12) 0.0354(4) Uani 1 1 d . .
N3 N 1.2011(2) 0.94758(16) 0.21428(13) 0.0299(4) Uani 1 1 d . .
O6 O 0.6617(2) 0.91745(16) 0.49643(12) 0.0429(5) Uani 1 1 d . .
N2 N 0.9763(2) 1.06310(15) 0.17226(12) 0.0259(4) Uani 1 1 d . .
O1 O 0.8374(2) 0.86081(14) 0.17011(12) 0.0373(4) Uani 1 1 d . .
OW1 O 1.1374(2) 0.93705(16) 0.40938(12) 0.0326(4) Uani 1 1 d . .
C23 C 1.0513(3) 1.1722(2) 0.41420(16) 0.0298(5) Uani 1 1 d . .
C16 C 0.9019(3) 0.7817(2) 0.18464(16) 0.0303(5) Uani 1 1 d . .
C35 C 0.3661(3) 0.6586(3) 0.3710(2) 0.0558(9) Uani 1 1 d . .
H35 H 0.2707 0.6458 0.3915 0.067 Uiso 1 1 calc R U
C21 C 0.6936(3) 0.5655(2) 0.00684(18) 0.0395(6) Uani 1 1 d . .
H21 H 0.6148 0.5575 -0.0373 0.047 Uiso 1 1 calc R U
C27 C 1.1852(4) 1.4757(2) 0.5703(2) 0.0551(9) Uani 1 1 d . .
C22 C 0.7383(3) 0.6633(2) 0.05972(18) 0.0371(6) Uani 1 1 d . .
H22 H 0.6888 0.7213 0.0509 0.045 Uiso 1 1 calc R U
C30 C 0.6906(3) 0.8682(2) 0.42057(16) 0.0299(5) Uani 1 1 d . .
C6 C 0.8639(3) 1.12356(19) 0.15690(16) 0.0292(5) Uani 1 1 d . .
C24 C 1.0989(3) 1.2788(2) 0.46952(17) 0.0323(5) Uani 1 1 d . .
C17 C 0.8558(3) 0.6759(2) 0.12549(16) 0.0315(5) Uani 1 1 d . .
C5 C 0.7303(3) 1.12757(19) 0.21372(16) 0.0289(5) Uani 1 1 d . .
C19 C 0.8843(3) 0.4905(2) 0.08647(19) 0.0436(7) Uani 1 1 d . .
H19 H 0.9323 0.4321 0.0958 0.052 Uiso 1 1 calc R U
C2 C 0.4967(3) 1.1364(2) 0.32626(19) 0.0389(6) Uani 1 1 d . .
H2 H 0.4190 1.1385 0.3658 0.047 Uiso 1 1 calc R U
C36 C 0.4537(3) 0.7490(2) 0.4111(2) 0.0472(7) Uani 1 1 d . .
H36 H 0.4172 0.7965 0.4590 0.057 Uiso 1 1 calc R U
C29 C 1.0289(3) 1.3189(2) 0.5480(2) 0.0472(7) Uani 1 1 d . .
H29 H 0.9536 1.2786 0.5675 0.057 Uiso 1 1 calc R U
C20 C 0.7677(3) 0.4802(2) 0.02074(18) 0.0373(6) Uani 1 1 d . .
C7 C 0.8733(4) 1.1815(2) 0.0920(2) 0.0455(7) Uani 1 1 d . .
H7 H 0.7948 1.2235 0.0826 0.055 Uiso 1 1 calc R U
C34 C 0.4204(3) 0.5883(2) 0.30107(19) 0.0427(7) Uani 1 1 d . .
C1 C 0.6275(3) 1.0855(2) 0.33755(17) 0.0343(6) Uani 1 1 d . .
H1 H 0.6366 1.0542 0.3860 0.041 Uiso 1 1 calc R U
C26 C 1.2591(4) 1.4369(3) 0.4938(2) 0.0607(9) Uani 1 1 d . .
H26 H 1.3377 1.4766 0.4765 0.073 Uiso 1 1 calc R U
C10 C 1.0999(3) 1.0582(2) 0.12290(16) 0.0320(5) Uani 1 1 d . .
C31 C 0.5956(3) 0.7688(2) 0.37990(16) 0.0313(5) Uani 1 1 d . .
C8 C 0.9991(4) 1.1761(3) 0.0420(2) 0.0568(9) Uani 1 1 d . .
H8 H 1.0068 1.2145 -0.0017 0.068 Uiso 1 1 calc R U
C4 C 0.6023(3) 1.1806(2) 0.19912(19) 0.0385(6) Uani 1 1 d . .
H4 H 0.5963 1.2137 0.1517 0.046 Uiso 1 1 calc R U
C32 C 0.6483(3) 0.6949(2) 0.31044(18) 0.0409(6) Uani 1 1 d . .
H32 H 0.7444 0.7065 0.2901 0.049 Uiso 1 1 calc R U
C3 C 0.4834(3) 1.1838(2) 0.2559(2) 0.0428(7) Uani 1 1 d . .
H3 H 0.3958 1.2177 0.2463 0.051 Uiso 1 1 calc R U
C18 C 0.9284(3) 0.5887(2) 0.13815(18) 0.0391(6) Uani 1 1 d . .
H18 H 1.0078 0.5965 0.1820 0.047 Uiso 1 1 calc R U
C25 C 1.2151(4) 1.3381(2) 0.4427(2) 0.0488(7) Uani 1 1 d . .
H25 H 1.2635 1.3114 0.3904 0.059 Uiso 1 1 calc R U
C33 C 0.5624(4) 0.6049(2) 0.27067(19) 0.0461(7) Uani 1 1 d . .
H33 H 0.5996 0.5560 0.2240 0.055 Uiso 1 1 calc R U
C9 C 1.1137(4) 1.1138(3) 0.0569(2) 0.0488(8) Uani 1 1 d . .
H9 H 1.1995 1.1089 0.0231 0.059 Uiso 1 1 calc R U
C28 C 1.0703(4) 1.4185(3) 0.5975(2) 0.0612(9) Uani 1 1 d . .
H28 H 1.0205 1.4465 0.6490 0.073 Uiso 1 1 calc R U
N1 N 0.7428(2) 1.07890(16) 0.28169(13) 0.0290(4) Uani 1 1 d . .
C11 C 1.2207(3) 0.9910(2) 0.14403(16) 0.0301(5) Uani 1 1 d . .
C14 C 1.4440(3) 0.8726(2) 0.19295(18) 0.0389(6) Uani 1 1 d . .
H14 H 1.5190 0.8337 0.2122 0.047 Uiso 1 1 calc R U
C12 C 1.3506(3) 0.9738(2) 0.09487(19) 0.0417(7) Uani 1 1 d . .
H12 H 1.3612 1.0019 0.0449 0.050 Uiso 1 1 calc R U
C15 C 1.3103(3) 0.8891(2) 0.23658(18) 0.0355(6) Uani 1 1 d . .
H15 H 1.2952 0.8577 0.2843 0.043 Uiso 1 1 calc R U
C13 C 1.4628(3) 0.9155(2) 0.1202(2) 0.0429(7) Uani 1 1 d . .
H13 H 1.5507 0.9051 0.0884 0.052 Uiso 1 1 calc R U
HW1B H 1.194(3) 0.985(2) 0.437(2) 0.043(9) Uiso 1 1 d . .
HW1A H 1.097(4) 0.919(3) 0.449(2) 0.068(12) Uiso 1 1 d . .

loop_
_atom_site_aniso_label
_atom_site_aniso_U_11
_atom_site_aniso_U_22
_atom_site_aniso_U_33
_atom_site_aniso_U_23
_atom_site_aniso_U_13
_atom_site_aniso_U_12
Tm1 0.02766(6) 0.02418(6) 0.02055(5) 0.00416(4) 0.00322(4) -0.00326(4)
Br1 0.0622(2) 0.02918(15) 0.05978(19) -0.00662(14) -0.01247(16) -0.00131(14)
Br2 0.1431(4) 0.0332(2) 0.1058(4) -0.0147(2) -0.0480(3) -0.0086(2)
Br3 0.0731(2) 0.0518(2) 0.0681(2) 0.00542(18) -0.00743(19) -0.02442(18)
O4 0.0393(10) 0.0331(10) 0.0282(9) 0.0048(7) 0.0038(7) -0.0078(8)
O5 0.0414(10) 0.0347(10) 0.0389(10) 0.0106(8) 0.0140(8) -0.0055(8)
O3 0.0436(10) 0.0318(10) 0.0280(9) 0.0010(7) 0.0058(8) -0.0055(8)
O2 0.0366(10) 0.0322(10) 0.0330(9) 0.0004(8) 0.0003(8) -0.0046(8)
N3 0.0317(11) 0.0292(11) 0.0283(10) 0.0055(9) 0.0044(8) 0.0005(9)
O6 0.0450(11) 0.0479(12) 0.0316(10) 0.0021(9) 0.0101(8) -0.0129(9)
N2 0.0293(10) 0.0271(10) 0.0208(9) 0.0051(8) 0.0035(8) -0.0040(8)
O1 0.0482(11) 0.0277(10) 0.0332(9) 0.0029(8) 0.0006(8) -0.0028(8)
OW1 0.0381(10) 0.0353(11) 0.0228(9) 0.0058(8) 0.0003(8) -0.0065(8)
C23 0.0338(13) 0.0281(13) 0.0263(12) 0.0059(10) -0.0047(10) -0.0012(10)
C16 0.0333(13) 0.0283(13) 0.0268(12) 0.0010(10) 0.0099(10) -0.0055(10)
C35 0.0363(16) 0.055(2) 0.070(2) 0.0018(17) 0.0127(15) -0.0132(14)
C21 0.0411(15) 0.0355(15) 0.0379(14) 0.0034(12) -0.0062(12) -0.0034(12)
C27 0.072(2) 0.0231(15) 0.059(2) -0.0066(14) -0.0224(17) -0.0008(15)
C22 0.0426(15) 0.0291(14) 0.0390(14) 0.0068(11) 0.0016(12) 0.0012(11)
C30 0.0301(12) 0.0322(13) 0.0301(12) 0.0128(10) 0.0046(10) -0.0004(10)
C6 0.0341(13) 0.0282(13) 0.0247(11) 0.0055(10) 0.0027(10) -0.0022(10)
C24 0.0349(13) 0.0262(13) 0.0324(13) 0.0012(10) -0.0041(10) -0.0001(10)
C17 0.0354(13) 0.0307(13) 0.0261(12) 0.0025(10) 0.0059(10) -0.0050(11)
C5 0.0309(12) 0.0253(12) 0.0286(12) 0.0036(10) 0.0016(10) -0.0041(10)
C19 0.0518(17) 0.0304(15) 0.0458(16) 0.0044(12) -0.0059(13) 0.0051(13)
C2 0.0333(14) 0.0371(15) 0.0432(15) 0.0017(12) 0.0112(12) -0.0003(11)
C36 0.0377(15) 0.0461(18) 0.0523(18) 0.0005(14) 0.0119(13) -0.0081(13)
C29 0.0478(17) 0.0393(17) 0.0479(17) -0.0040(13) 0.0089(14) -0.0016(13)
C20 0.0431(15) 0.0261(13) 0.0377(14) -0.0017(11) -0.0003(12) -0.0027(11)
C7 0.0503(17) 0.0511(18) 0.0452(16) 0.0281(14) 0.0120(13) 0.0135(14)
C34 0.0438(16) 0.0400(16) 0.0430(16) 0.0101(13) -0.0037(13) -0.0070(13)
C1 0.0366(14) 0.0334(14) 0.0332(13) 0.0067(11) 0.0112(11) 0.0017(11)
C26 0.070(2) 0.0388(18) 0.069(2) 0.0110(17) -0.0073(19) -0.0206(16)
C10 0.0334(13) 0.0310(13) 0.0294(12) 0.0031(10) 0.0054(10) -0.0036(10)
C31 0.0311(12) 0.0343(14) 0.0298(12) 0.0112(11) 0.0030(10) -0.0038(10)
C8 0.062(2) 0.067(2) 0.058(2) 0.0429(18) 0.0218(16) 0.0133(17)
C4 0.0375(14) 0.0389(16) 0.0408(15) 0.0124(12) 0.0000(12) 0.0049(12)
C32 0.0422(15) 0.0401(16) 0.0400(15) 0.0082(12) 0.0143(12) -0.0069(12)
C3 0.0356(14) 0.0396(16) 0.0527(17) 0.0087(14) 0.0026(13) 0.0061(12)
C18 0.0433(15) 0.0352(15) 0.0352(14) 0.0020(12) -0.0046(12) 0.0026(12)
C25 0.0616(19) 0.0357(16) 0.0470(17) 0.0066(13) 0.0085(15) -0.0097(14)
C33 0.0595(19) 0.0386(16) 0.0388(15) 0.0048(13) 0.0135(14) -0.0026(14)
C9 0.0484(17) 0.058(2) 0.0492(17) 0.0254(15) 0.0208(14) 0.0104(15)
C28 0.073(2) 0.0448(19) 0.053(2) -0.0145(16) 0.0024(17) 0.0040(17)
N1 0.0303(10) 0.0271(11) 0.0284(10) 0.0042(8) 0.0039(8) -0.0008(8)
C11 0.0313(12) 0.0318(13) 0.0263(12) 0.0051(10) 0.0066(10) -0.0039(10)
C14 0.0353(14) 0.0360(15) 0.0428(15) 0.0021(12) 0.0042(12) 0.0066(12)
C12 0.0442(16) 0.0449(17) 0.0384(15) 0.0115(13) 0.0176(12) 0.0010(13)
C15 0.0369(14) 0.0355(15) 0.0335(13) 0.0067(11) 0.0025(11) 0.0021(11)
C13 0.0357(14) 0.0444(17) 0.0470(16) 0.0032(13) 0.0172(13) 0.0067(13)

loop_
_atom_type_symbol
_atom_type_description
_atom_type_scat_dispersion_real
_atom_type_scat_dispersion_imag
_atom_type_scat_source
C C 0.0033 0.0016 'International Tables Vol C Tables 4.2.6.8 and 6.1.1.4'
H H 0.0000 0.0000 'International Tables Vol C Tables 4.2.6.8 and 6.1.1.4'
N N 0.0061 0.0033 'International Tables Vol C Tables 4.2.6.8 and 6.1.1.4'
O O 0.0106 0.0060 'International Tables Vol C Tables 4.2.6.8 and 6.1.1.4'
Br Br -0.2901 2.4595 'International Tables Vol C Tables 4.2.6.8 and 6.1.1.4'
Tm Tm -0.3139 5.2483 'International Tables Vol C Tables 4.2.6.8 and 6.1.1.4'

loop_
_geom_angle_atom_site_label_1
_geom_angle_atom_site_label_2
_geom_angle_atom_site_label_3
_geom_angle
O5 Tm1 OW1 83.53(7)
O5 Tm1 O3 134.21(6)
OW1 Tm1 O3 80.97(7)
O5 Tm1 O1 82.83(6)
OW1 Tm1 O1 130.34(7)
O3 Tm1 O1 137.96(6)
O5 Tm1 O2 75.66(6)
OW1 Tm1 O2 76.62(6)
O3 Tm1 O2 139.88(6)
O1 Tm1 O2 53.75(6)
O5 Tm1 O4 81.20(6)
OW1 Tm1 O4 75.13(6)
O3 Tm1 O4 53.21(5)
O1 Tm1 O4 147.83(6)
O2 Tm1 O4 145.12(6)
O5 Tm1 N1 81.59(7)
OW1 Tm1 N1 144.12(6)
O3 Tm1 N1 86.40(6)
O1 Tm1 N1 79.73(6)
O2 Tm1 N1 129.86(6)
O4 Tm1 N1 70.44(6)
O5 Tm1 N3 143.98(7)
OW1 Tm1 N3 79.65(7)
O3 Tm1 N3 73.97(6)
O1 Tm1 N3 84.21(6)
O2 Tm1 N3 69.59(6)
O4 Tm1 N3 123.88(6)
N1 Tm1 N3 128.60(7)
O5 Tm1 N2 139.47(7)
OW1 Tm1 N2 137.00(7)
O3 Tm1 N2 67.88(6)
O1 Tm1 N2 70.31(6)
O2 Tm1 N2 108.80(6)
O4 Tm1 N2 105.78(6)
N1 Tm1 N2 64.53(6)
N3 Tm1 N2 64.08(6)
O5 Tm1 C16 77.01(7)
OW1 Tm1 C16 103.24(8)
O3 Tm1 C16 148.59(6)
O1 Tm1 C16 27.10(7)
O2 Tm1 C16 26.68(7)
O4 Tm1 C16 158.18(6)
N1 Tm1 C16 104.91(7)
N3 Tm1 C16 76.22(7)
N2 Tm1 C16 90.31(7)
O5 Tm1 C23 107.84(7)
OW1 Tm1 C23 76.83(7)
O3 Tm1 C23 26.50(6)
O1 Tm1 C23 152.49(7)
O2 Tm1 C23 152.60(7)
O4 Tm1 C23 26.71(6)
N1 Tm1 C23 77.01(7)
N3 Tm1 C23 99.01(7)
N2 Tm1 C23 86.44(7)
C16 Tm1 C23 175.08(7)
C23 O4 Tm1 90.94(14)
C30 O5 Tm1 169.22(18)
C23 O3 Tm1 95.53(15)
C16 O2 Tm1 92.17(15)
C15 N3 C11 118.3(2)
C15 N3 Tm1 120.06(16)
C11 N3 Tm1 121.61(16)
C6 N2 C10 118.9(2)
C6 N2 Tm1 119.84(15)
C10 N2 Tm1 120.93(16)
C16 O1 Tm1 92.00(15)
Tm1 OW1 HW1B 117(2)
Tm1 OW1 HW1A 113(3)
HW1B OW1 HW1A 101(3)
O3 C23 O4 120.3(2)
O3 C23 C24 119.8(2)
O4 C23 C24 119.9(2)
O3 C23 Tm1 57.97(12)
O4 C23 Tm1 62.35(13)
C24 C23 Tm1 177.47(18)
O2 C16 O1 121.9(2)
O2 C16 C17 119.1(2)
O1 C16 C17 118.9(2)
O2 C16 Tm1 61.15(13)
O1 C16 Tm1 60.90(13)
C17 C16 Tm1 174.92(16)
C34 C35 C36 119.9(3)
C34 C35 H35 120.0
C36 C35 H35 120.0
C20 C21 C22 118.9(3)
C20 C21 H21 120.6
C22 C21 H21 120.6
C28 C27 C26 121.5(3)
C28 C27 Br2 119.7(3)
C26 C27 Br2 118.8(3)
C17 C22 C21 120.9(3)
C17 C22 H22 119.5
C21 C22 H22 119.5
O6 C30 O5 124.9(2)
O6 C30 C31 118.0(2)
O5 C30 C31 117.1(2)
N2 C6 C7 121.4(2)
N2 C6 C5 117.1(2)
C7 C6 C5 121.5(2)
C29 C24 C25 119.5(3)
C29 C24 C23 120.5(2)
C25 C24 C23 120.0(2)
C22 C17 C18 119.0(2)
C22 C17 C16 121.0(2)
C18 C17 C16 120.0(2)
N1 C5 C4 121.9(2)
N1 C5 C6 116.0(2)
C4 C5 C6 122.1(2)
C18 C19 C20 119.0(3)
C18 C19 H19 120.5
C20 C19 H19 120.5
C3 C2 C1 118.8(3)
C3 C2 H2 120.6
C1 C2 H2 120.6
C35 C36 C31 120.2(3)
C35 C36 H36 119.9
C31 C36 H36 119.9
C28 C29 C24 120.2(3)
C28 C29 H29 119.9
C24 C29 H29 119.9
C21 C20 C19 121.4(2)
C21 C20 Br1 118.6(2)
C19 C20 Br1 120.1(2)
C8 C7 C6 119.4(3)
C8 C7 H7 120.3
C6 C7 H7 120.3
C35 C34 C33 120.9(3)
C35 C34 Br3 119.2(2)
C33 C34 Br3 119.8(2)
N1 C1 C2 123.1(3)
N1 C1 H1 118.4
C2 C1 H1 118.4
C27 C26 C25 119.2(3)
C27 C26 H26 120.4
C25 C26 H26 120.4
N2 C10 C9 121.7(2)
N2 C10 C11 116.2(2)
C9 C10 C11 122.1(2)
C32 C31 C36 118.3(2)
C32 C31 C30 120.6(2)
C36 C31 C30 121.1(2)
C7 C8 C9 119.5(3)
C7 C8 H8 120.3
C9 C8 H8 120.3
C3 C4 C5 119.3(3)
C3 C4 H4 120.4
C5 C4 H4 120.4
C33 C32 C31 121.7(3)
C33 C32 H32 119.1
C31 C32 H32 119.1
C2 C3 C4 119.1(3)
C2 C3 H3 120.4
C4 C3 H3 120.4
C19 C18 C17 120.8(3)
C19 C18 H18 119.6
C17 C18 H18 119.6
C26 C25 C24 120.1(3)
C26 C25 H25 120.0
C24 C25 H25 120.0
C34 C33 C32 118.9(3)
C34 C33 H33 120.6
C32 C33 H33 120.6
C8 C9 C10 119.1(3)
C8 C9 H9 120.5
C10 C9 H9 120.5
C27 C28 C29 119.5(3)
C27 C28 H28 120.3
C29 C28 H28 120.3
C5 N1 C1 117.7(2)
C5 N1 Tm1 122.17(16)
C1 N1 Tm1 120.07(17)
N3 C11 C12 120.7(2)
N3 C11 C10 117.0(2)
C12 C11 C10 122.4(2)
C13 C14 C15 117.8(3)
C13 C14 H14 121.1
C15 C14 H14 121.1
C13 C12 C11 120.0(3)
C13 C12 H12 120.0
C11 C12 H12 120.0
N3 C15 C14 123.8(3)
N3 C15 H15 118.1
C14 C15 H15 118.1
C14 C13 C12 119.3(2)
C14 C13 H13 120.3
C12 C13 H13 120.3

loop_
_geom_bond_atom_site_label_1
_geom_bond_atom_site_label_2
_geom_bond_distance
Tm1 O5 2.2462(16)
Tm1 OW1 2.3151(19)
Tm1 O3 2.3953(17)
Tm1 O1 2.4320(17)
Tm1 O2 2.4380(18)
Tm1 O4 2.4913(17)
Tm1 N1 2.498(2)
Tm1 N3 2.522(2)
Tm1 N2 2.5483(19)
Tm1 C16 2.782(2)
Tm1 C23 2.812(2)
Br1 C20 1.899(3)
Br2 C27 1.897(3)
Br3 C34 1.904(3)
O4 C23 1.264(3)
O5 C30 1.268(3)
O3 C23 1.261(3)
O2 C16 1.250(3)
N3 C15 1.337(3)
N3 C11 1.344(3)
O6 C30 1.240(3)
N2 C6 1.342(3)
N2 C10 1.346(3)
O1 C16 1.268(3)
OW1 HW1B 0.81(3)
OW1 HW1A 0.79(4)
C23 C24 1.495(3)
C16 C17 1.504(3)
C35 C34 1.367(4)
C35 C36 1.385(4)
C35 H35 0.9300
C21 C20 1.377(4)
C21 C22 1.384(4)
C21 H21 0.9300
C27 C28 1.367(5)
C27 C26 1.373(5)
C22 C17 1.384(4)
C22 H22 0.9300
C30 C31 1.507(3)
C6 C7 1.389(4)
C6 C5 1.488(3)
C24 C29 1.384(4)
C24 C25 1.388(4)
C17 C18 1.387(4)
C5 N1 1.346(3)
C5 C4 1.386(4)
C19 C18 1.381(4)
C19 C20 1.381(4)
C19 H19 0.9300
C2 C3 1.367(4)
C2 C1 1.381(4)
C2 H2 0.9300
C36 C31 1.389(4)
C36 H36 0.9300
C29 C28 1.380(4)
C29 H29 0.9300
C7 C8 1.368(4)
C7 H7 0.9300
C34 C33 1.375(4)
C1 N1 1.349(3)
C1 H1 0.9300
C26 C25 1.384(4)
C26 H26 0.9300
C10 C9 1.385(4)
C10 C11 1.484(4)
C31 C32 1.382(4)
C8 C9 1.371(4)
C8 H8 0.9300
C4 C3 1.386(4)
C4 H4 0.9300
C32 C33 1.374(4)
C32 H32 0.9300
C3 H3 0.9300
C18 H18 0.9300
C25 H25 0.9300
C33 H33 0.9300
C9 H9 0.9300
C28 H28 0.9300
C11 C12 1.394(3)
C14 C13 1.374(4)
C14 C15 1.379(4)
C14 H14 0.9300
C12 C13 1.372(4)
C12 H12 0.9300
C15 H15 0.9300
C13 H13 0.9300
